data_4108650
loop_
_publ_author_name
'Shinsuke Nishida'
'Yasushi Morita'
'Akira Ueda'
'Tadahiro Kobayashi'
'Kozo Fukui'
'Kanako Ogasawara'
'Kazunobu Sato'
'Takeji Takui'
'Kazuhiro Nakasuji'

_publ_contact_author_address
;
Department of chemistry
Graduate School of Science
Osaka University
Toyonaka, Osaka 560-0043
Japan
;
_publ_contact_author_email morita@chem.sci.osaka-u.ac.jp
_publ_contact_author_fax 81-6-6850-5395
_publ_contact_author_name 'Yasushi Morita'
_publ_contact_author_phone 81-6-6850-5393
_publ_section_title
;
 Curve-Structured Phenalenyl Chemistry: Synthesis, Electronic Structure,
 and Bowl-Inversion Barrier of a Phenalenyl-Fused Corannulene Anion
;
_journal_name_full 'Journal of the American Chemical Society'
_journal_page_first 14954
_journal_page_last 14955
_journal_paper_doi 10.1021/ja806708j
_journal_volume 130
_journal_year 2008
_chemical_formula_moiety 'C27 H18 O '
_chemical_formula_sum 'C27 H18 O'
_chemical_formula_weight 358.44
_chemical_name_systematic
;
1-Oxo-1-hydro-2-tert-butylbenzo[bc]corannulene
;
_space_group_IT_number 61
_symmetry_cell_setting orthorhombic
_symmetry_Int_Tables_number 61
_symmetry_space_group_name_Hall '-P 2ac 2ab'
_symmetry_space_group_name_H-M 'P b c a'
_audit_creation_date 2008-07-26
_audit_creation_method 'by CrystalStructure 3.8'
_cell_angle_alpha 90.0000
_cell_angle_beta 90.0000
_cell_angle_gamma 90.0000
_cell_formula_units_Z 8
_cell_length_a 19.3532(11)
_cell_length_b 7.5226(5)
_cell_length_c 23.5522(14)
_cell_measurement_reflns_used 12465
_cell_measurement_temperature 200.1
_cell_measurement_theta_max 27.5
_cell_measurement_theta_min 3.0
_cell_volume 3428.9(4)
_computing_cell_refinement PROCESS-AUTO
_computing_data_collection PROCESS-AUTO
_computing_data_reduction CrystalStructure
_computing_publication_material 'CrystalStructure 3.8'
_computing_structure_refinement CRYSTALS
_computing_structure_solution SIR2004
_diffrn_detector_area_resol_mean 10.00
_diffrn_measured_fraction_theta_full 0.998
_diffrn_measured_fraction_theta_max 0.998
_diffrn_measurement_device_type 'Rigaku RAXIS-RAPID'
_diffrn_measurement_method \w
_diffrn_radiation_type 'Mo K\a'
_diffrn_radiation_wavelength 0.71075
_diffrn_reflns_av_R_equivalents 0.184
_diffrn_reflns_limit_h_max 25
_diffrn_reflns_limit_h_min -25
_diffrn_reflns_limit_k_max 9
_diffrn_reflns_limit_k_min -9
_diffrn_reflns_limit_l_max 30
_diffrn_reflns_limit_l_min -30
_diffrn_reflns_number 31783
_diffrn_reflns_theta_full 27.48
_diffrn_reflns_theta_max 27.48
_exptl_absorpt_coefficient_mu 0.083
_exptl_absorpt_correction_type none
_exptl_crystal_colour yellow
_exptl_crystal_density_diffrn 1.389
_exptl_crystal_description needle
_exptl_crystal_F_000 1504.00
_exptl_crystal_size_max 0.50
_exptl_crystal_size_mid 0.20
_exptl_crystal_size_min 0.10
_refine_diff_density_max 5.95
_refine_diff_density_min -2.44
_refine_ls_extinction_coef 92(21)
_refine_ls_extinction_method 'Larson (1970) Crystallographic Computing eq. 22'
_refine_ls_goodness_of_fit_ref 1.112
_refine_ls_hydrogen_treatment refall
_refine_ls_number_parameters 272
_refine_ls_number_reflns 9275
_refine_ls_R_factor_gt 0.1265
_refine_ls_shift/su_max 0.0000
_refine_ls_structure_factor_coef Fsqd
_refine_ls_weighting_details
;
    Chebychev polynomial with 3 parameters (Carruthers & Watkin, 1979)
    1703.0000    2353.4800    699.2780
;
_refine_ls_weighting_scheme calc
_refine_ls_wR_factor_ref 0.2123
_reflns_number_gt 9094
_reflns_number_total 3920
_reflns_threshold_expression F^2^>2.0\s(F^2^)
_cod_data_source_file ja806708j_si_002.cif
_cod_data_source_block '_AU8723'
_cod_original_formula_sum 'C27 H18 O '
_cod_database_code 4108650

loop_
_symmetry_equiv_pos_site_id
_symmetry_equiv_pos_as_xyz
1 +X,+Y,+Z
2 1/2-X,1/2+Y,+Z
3 +X,1/2-Y,1/2+Z
4 1/2-X,-Y,1/2+Z
5 -X,-Y,-Z
6 1/2+X,1/2-Y,-Z
7 -X,1/2+Y,1/2-Z
8 1/2+X,+Y,1/2-Z

loop_
_atom_site_label
_atom_site_type_symbol
_atom_site_fract_x
_atom_site_fract_y
_atom_site_fract_z
_atom_site_U_iso_or_equiv
_atom_site_adp_type
_atom_site_occupancy
_atom_site_symmetry_multiplicity
_atom_site_calc_flag
_atom_site_refinement_flags
O(1) O 0.25933(11) 0.2575(3) 0.50380(9) 0.0422(7) Uani 1.00 1 d .
C(1) C 0.16097(17) 0.2128(5) 0.44606(13) 0.0309(10) Uani 1.00 1 d .
C(2) C 0.13585(19) 0.1651(4) 0.39128(14) 0.0305(10) Uani 1.00 1 d .
C(3) C 0.18263(18) 0.1186(4) 0.34460(14) 0.0272(10) Uani 1.00 1 d .
C(4) C 0.1604(2) 0.1086(4) 0.28774(14) 0.0324(11) Uani 1.00 1 d .
C(5) C 0.2108(2) 0.0847(4) 0.24260(13) 0.0291(11) Uani 1.00 1 d .
C(6) C 0.2039(2) 0.1403(5) 0.18312(15) 0.0457(13) Uani 1.00 1 d .
C(7) C 0.2622(2) 0.1732(5) 0.15006(16) 0.0481(13) Uani 1.00 1 d .
C(8) C 0.3302(2) 0.1614(5) 0.17128(14) 0.0428(13) Uani 1.00 1 d .
C(9) C 0.39260(19) 0.2478(5) 0.15286(13) 0.0357(10) Uani 1.00 1 d .
C(10) C 0.4466(2) 0.2735(6) 0.18817(15) 0.0465(12) Uani 1.00 1 d .
C(11) C 0.44754(17) 0.2316(5) 0.24699(15) 0.0373(10) Uani 1.00 1 d .
C(12) C 0.48620(18) 0.2832(6) 0.29506(16) 0.0493(13) Uani 1.00 1 d .
C(13) C 0.46280(16) 0.2681(5) 0.34983(14) 0.0343(10) Uani 1.00 1 d .
C(14) C 0.39852(18) 0.1891(5) 0.36335(15) 0.0373(12) Uani 1.00 1 d .
C(15) C 0.35426(16) 0.2183(4) 0.41159(13) 0.0256(9) Uani 1.00 1 d .
C(16) C 0.2847(2) 0.1712(4) 0.40953(14) 0.0345(11) Uani 1.00 1 d .
C(17) C 0.23537(16) 0.2223(5) 0.45621(13) 0.0283(10) Uani 1.00 1 d .
C(18) C 0.25400(19) 0.1001(4) 0.35781(13) 0.0260(10) Uani 1.00 1 d .
C(19) C 0.29811(19) 0.0555(4) 0.31680(14) 0.0275(10) Uani 1.00 1 d .
C(20) C 0.2763(2) 0.0477(4) 0.25808(14) 0.0316(11) Uani 1.00 1 d .
C(21) C 0.3352(2) 0.0850(4) 0.22541(15) 0.0353(11) Uani 1.00 1 d .
C(22) C 0.3928(2) 0.1161(5) 0.26157(16) 0.0394(12) Uani 1.00 1 d .
C(23) C 0.36901(19) 0.0987(4) 0.31810(15) 0.0310(11) Uani 1.00 1 d .
C(24) C 0.11115(14) 0.2398(5) 0.49501(11) 0.0207(8) Uani 1.00 1 d .
C(25) C 0.03482(17) 0.2384(6) 0.47594(14) 0.0500(12) Uani 1.00 1 d .
C(26) C 0.1217(2) 0.0835(5) 0.53627(15) 0.0433(13) Uani 1.00 1 d .
C(27) C 0.1229(2) 0.4128(5) 0.52760(17) 0.0517(14) Uani 1.00 1 d .
H(1) H 0.0874 0.1657 0.3848 0.036 Uiso 1.00 1 c R
H(2) H 0.1125 0.1165 0.2792 0.039 Uiso 1.00 1 c R
H(3) H 0.1591 0.1488 0.1668 0.055 Uiso 1.00 1 c R
H(4) H 0.2559 0.2086 0.1117 0.058 Uiso 1.00 1 c R
H(5) H 0.3959 0.2882 0.1147 0.043 Uiso 1.00 1 c R
H(6) H 0.4877 0.3214 0.1723 0.056 Uiso 1.00 1 c R
H(7) H 0.5307 0.3325 0.2887 0.059 Uiso 1.00 1 c R
H(8) H 0.4910 0.3113 0.3798 0.041 Uiso 1.00 1 c R
H(9) H 0.3723 0.2720 0.4450 0.030 Uiso 1.00 1 c R
H(10) H 0.0062 0.1933 0.5054 0.060 Uiso 1.00 1 c R
H(11) H 0.0309 0.1645 0.4434 0.060 Uiso 1.00 1 c R
H(12) H 0.0207 0.3557 0.4666 0.060 Uiso 1.00 1 c R
H(13) H 0.0919 -0.0118 0.5264 0.052 Uiso 1.00 1 c R
H(14) H 0.1119 0.1216 0.5739 0.052 Uiso 1.00 1 c R
H(15) H 0.1684 0.0447 0.5341 0.052 Uiso 1.00 1 c R
H(16) H 0.0801 0.4512 0.5431 0.062 Uiso 1.00 1 c R
H(17) H 0.1551 0.3941 0.5574 0.063 Uiso 1.00 1 c R
H(18) H 0.1402 0.5012 0.5025 0.062 Uiso 1.00 1 c R

loop_
_atom_site_aniso_label
_atom_site_aniso_U_11
_atom_site_aniso_U_22
_atom_site_aniso_U_33
_atom_site_aniso_U_12
_atom_site_aniso_U_13
_atom_site_aniso_U_23
O(1) 0.0352(13) 0.0595(18) 0.0320(13) -0.0024(15) 0.0013(11) -0.0021(15)
C(1) 0.0251(19) 0.043(2) 0.0246(17) 0.0014(17) 0.0014(16) 0.0014(17)
C(2) 0.036(2) 0.024(2) 0.031(2) -0.0027(16) -0.0002(17) 0.0063(16)
C(3) 0.033(2) 0.019(2) 0.0296(19) -0.0018(15) 0.0013(17) 0.0044(16)
C(4) 0.045(2) 0.016(2) 0.037(2) -0.0075(18) -0.0094(19) -0.0048(18)
C(5) 0.045(2) 0.017(2) 0.0255(19) -0.0049(17) 0.0017(18) -0.0011(15)
C(6) 0.065(3) 0.039(2) 0.033(2) 0.001(2) 0.002(2) 0.0019(19)
C(7) 0.077(3) 0.045(2) 0.022(2) 0.004(2) 0.001(2) -0.0043(18)
C(8) 0.075(3) 0.028(2) 0.026(2) 0.010(2) 0.014(2) 0.0018(16)
C(9) 0.060(2) 0.021(2) 0.0259(17) 0.003(2) 0.0281(19) 0.001(2)
C(10) 0.039(2) 0.059(3) 0.042(2) -0.005(2) 0.0321(19) -0.006(2)
C(11) 0.0292(19) 0.041(2) 0.042(2) 0.009(2) 0.0219(17) 0.002(2)
C(12) 0.0181(19) 0.073(3) 0.056(2) -0.001(2) 0.0133(19) -0.001(2)
C(13) 0.0132(16) 0.050(2) 0.0396(19) 0.0004(19) -0.0060(16) 0.001(2)
C(14) 0.025(2) 0.046(2) 0.041(2) 0.0047(18) -0.0029(19) 0.0128(18)
C(15) 0.0215(17) 0.035(2) 0.0205(16) -0.0020(16) -0.0024(14) 0.0082(16)
C(16) 0.046(2) 0.028(2) 0.029(2) -0.0063(18) -0.0061(19) 0.0101(16)
C(17) 0.0208(18) 0.045(2) 0.0190(17) 0.0019(17) 0.0023(15) 0.0036(18)
C(18) 0.044(2) 0.0097(18) 0.0245(18) -0.0021(16) 0.0059(19) 0.0004(14)
C(19) 0.043(2) 0.0051(18) 0.035(2) -0.0016(15) 0.003(2) 0.0026(15)
C(20) 0.054(2) 0.015(2) 0.0252(19) -0.0004(17) 0.0022(19) -0.0006(15)
C(21) 0.053(2) 0.012(2) 0.041(2) 0.0077(17) 0.011(2) 0.0033(17)
C(22) 0.049(2) 0.025(2) 0.045(2) 0.014(2) 0.010(2) -0.0108(19)
C(23) 0.041(2) 0.0138(19) 0.038(2) 0.0043(17) 0.0105(19) 0.0076(18)
C(24) 0.0208(15) 0.0224(19) 0.0190(14) -0.0022(17) 0.0059(14) -0.0004(17)
C(25) 0.034(2) 0.084(3) 0.0323(19) 0.007(2) 0.0107(16) 0.005(2)
C(26) 0.044(2) 0.038(2) 0.049(2) -0.001(2) 0.014(2) 0.011(2)
C(27) 0.051(3) 0.043(2) 0.062(2) -0.007(2) 0.019(2) -0.005(2)

loop_
_atom_type_symbol
_atom_type_description
_atom_type_scat_dispersion_real
_atom_type_scat_dispersion_imag
_atom_type_scat_source
C C 0.003 0.002
;
International Tables for Crystallography
(1992, Vol. C, Tables 4.2.6.8 and 6.1.1.4)
;
H H 0.000 0.000
;
International Tables for Crystallography
(1992, Vol. C, Table 6.1.1.4)
;
O O 0.011 0.006
;
International Tables for Crystallography
(1992, Vol. C, Tables 4.2.6.8 and 6.1.1.4)
;

loop_
_geom_angle_atom_site_label_1
_geom_angle_atom_site_label_2
_geom_angle_atom_site_label_3
_geom_angle
_geom_angle_publ_flag
C(2) C(1) C(17) 119.8(2) yes
C(2) C(1) C(24) 120.3(2) yes
C(17) C(1) C(24) 119.7(2) yes
C(1) C(2) C(3) 121.9(3) yes
C(2) C(3) C(4) 122.5(3) yes
C(2) C(3) C(18) 117.3(2) yes
C(4) C(3) C(18) 120.0(3) yes
C(3) C(4) C(5) 119.8(3) yes
C(4) C(5) C(6) 126.9(3) yes
C(4) C(5) C(20) 117.3(2) yes
C(6) C(5) C(20) 113.8(3) yes
C(5) C(6) C(7) 120.7(3) yes
C(6) C(7) C(8) 123.1(3) yes
C(7) C(8) C(9) 130.4(3) yes
C(7) C(8) C(21) 114.4(3) yes
C(9) C(8) C(21) 113.7(3) yes
C(8) C(9) C(10) 121.9(3) yes
C(9) C(10) C(11) 125.4(3) yes
C(10) C(11) C(12) 136.7(3) yes
C(10) C(11) C(22) 111.3(3) yes
C(12) C(11) C(22) 111.8(3) yes
C(11) C(12) C(13) 123.8(3) yes
C(12) C(13) C(14) 122.5(3) yes
C(13) C(14) C(15) 129.5(3) yes
C(13) C(14) C(23) 113.3(3) yes
C(15) C(14) C(23) 115.9(3) yes
C(14) C(15) C(16) 120.6(2) yes
C(15) C(16) C(17) 121.5(2) yes
C(15) C(16) C(18) 121.1(3) yes
C(17) C(16) C(18) 116.5(3) yes
O(1) C(17) C(1) 121.7(2) yes
O(1) C(17) C(16) 118.5(2) yes
C(1) C(17) C(16) 119.5(2) yes
C(3) C(18) C(16) 122.9(3) yes
C(3) C(18) C(19) 119.2(3) yes
C(16) C(18) C(19) 115.9(3) yes
C(18) C(19) C(20) 121.0(3) yes
C(18) C(19) C(23) 123.3(3) yes
C(20) C(19) C(23) 108.3(3) yes
C(5) C(20) C(19) 121.7(3) yes
C(5) C(20) C(21) 125.1(3) yes
C(19) C(20) C(21) 106.1(3) yes
C(8) C(21) C(20) 121.6(3) yes
C(8) C(21) C(22) 122.1(3) yes
C(20) C(21) C(22) 110.0(3) yes
C(11) C(22) C(21) 122.9(3) yes
C(11) C(22) C(23) 122.0(3) yes
C(21) C(22) C(23) 107.1(3) yes
C(14) C(23) C(19) 122.0(3) yes
C(14) C(23) C(22) 122.9(3) yes
C(19) C(23) C(22) 108.5(3) yes
C(1) C(24) C(25) 112.7(2) yes
C(1) C(24) C(26) 107.1(2) yes
C(1) C(24) C(27) 113.6(2) yes
C(25) C(24) C(26) 107.8(2) yes
C(25) C(24) C(27) 107.1(3) yes
C(26) C(24) C(27) 108.3(2) yes
C(1) C(2) H(1) 118.7 no
C(3) C(2) H(1) 119.4 no
C(3) C(4) H(2) 119.8 no
C(5) C(4) H(2) 120.4 no
C(5) C(6) H(3) 119.2 no
C(7) C(6) H(3) 120.1 no
C(6) C(7) H(4) 118.6 no
C(8) C(7) H(4) 118.2 no
C(8) C(9) H(5) 119.1 no
C(10) C(9) H(5) 119.0 no
C(9) C(10) H(6) 117.4 no
C(11) C(10) H(6) 117.2 no
C(11) C(12) H(7) 117.5 no
C(13) C(12) H(7) 118.7 no
C(12) C(13) H(8) 118.8 no
C(14) C(13) H(8) 118.7 no
C(14) C(15) H(9) 120.0 no
C(16) C(15) H(9) 119.4 no
C(24) C(25) H(10) 110.4 no
C(24) C(25) H(11) 108.4 no
C(24) C(25) H(12) 109.6 no
H(10) C(25) H(11) 109.5 no
H(10) C(25) H(12) 109.5 no
H(11) C(25) H(12) 109.5 no
C(24) C(26) H(13) 109.9 no
C(24) C(26) H(14) 109.4 no
C(24) C(26) H(15) 109.1 no
H(13) C(26) H(14) 109.5 no
H(13) C(26) H(15) 109.5 no
H(14) C(26) H(15) 109.5 no
C(24) C(27) H(16) 108.8 no
C(24) C(27) H(17) 110.0 no
C(24) C(27) H(18) 109.6 no
H(16) C(27) H(17) 109.5 no
H(16) C(27) H(18) 109.5 no
H(17) C(27) H(18) 109.5 no

loop_
_geom_bond_atom_site_label_1
_geom_bond_atom_site_label_2
_geom_bond_distance
_geom_bond_publ_flag
O(1) C(17) 1.242(3) yes
C(1) C(2) 1.425(4) yes
C(1) C(17) 1.461(4) yes
C(1) C(24) 1.517(4) yes
C(2) C(3) 1.467(4) yes
C(3) C(4) 1.409(4) yes
C(3) C(18) 1.423(5) yes
C(4) C(5) 1.454(4) yes
C(5) C(6) 1.468(4) yes
C(5) C(20) 1.346(5) yes
C(6) C(7) 1.393(6) yes
C(7) C(8) 1.411(6) yes
C(8) C(9) 1.438(5) yes
C(8) C(21) 1.402(4) yes
C(9) C(10) 1.349(5) yes
C(10) C(11) 1.421(5) yes
C(11) C(12) 1.411(5) yes
C(11) C(22) 1.413(5) yes
C(12) C(13) 1.372(4) yes
C(13) C(14) 1.415(4) yes
C(14) C(15) 1.440(4) yes
C(14) C(23) 1.387(5) yes
C(15) C(16) 1.393(4) yes
C(16) C(17) 1.506(4) yes
C(16) C(18) 1.457(4) yes
C(18) C(19) 1.332(4) yes
C(19) C(20) 1.447(4) yes
C(19) C(23) 1.410(5) yes
C(20) C(21) 1.405(5) yes
C(21) C(22) 1.421(5) yes
C(22) C(23) 1.415(5) yes
C(24) C(25) 1.544(4) yes
C(24) C(26) 1.539(5) yes
C(24) C(27) 1.528(5) yes
C(2) H(1) 0.950 no
C(4) H(2) 0.950 no
C(6) H(3) 0.950 no
C(7) H(4) 0.950 no
C(9) H(5) 0.950 no
C(10) H(6) 0.950 no
C(12) H(7) 0.950 no
C(13) H(8) 0.950 no
C(15) H(9) 0.950 no
C(25) H(10) 0.950 no
C(25) H(11) 0.950 no
C(25) H(12) 0.950 no
C(26) H(13) 0.950 no
C(26) H(14) 0.950 no
C(26) H(15) 0.950 no
C(27) H(16) 0.950 no
C(27) H(17) 0.950 no
C(27) H(18) 0.950 no

loop_
_geom_contact_atom_site_label_1
_geom_contact_atom_site_label_2
_geom_contact_distance
_geom_contact_site_symmetry_2
O(1) C(7) 3.484(4) 3_555
O(1) C(26) 3.450(4) 2_555
O(1) C(27) 3.497(5) 2_545
C(2) C(15) 3.400(4) 2_545
C(3) C(15) 3.473(4) 2_545
C(3) C(19) 3.372(4) 2_555
C(4) C(19) 3.524(4) 2_555
C(4) C(20) 3.592(4) 2_555
C(5) C(20) 3.511(4) 2_555
C(6) C(9) 3.566(5) 2_545
C(6) C(20) 3.558(5) 2_555
C(6) C(21) 3.572(5) 2_555
C(7) O(1) 3.484(4) 3_554
C(9) C(6) 3.566(5) 2_555
C(15) C(2) 3.400(4) 2_555
C(15) C(3) 3.473(4) 2_555
C(15) C(27) 3.597(5) 2_545
C(16) C(17) 3.573(5) 2_545
C(16) C(18) 3.529(4) 2_555
C(17) C(16) 3.573(5) 2_555
C(18) C(16) 3.529(4) 2_545
C(19) C(3) 3.372(4) 2_545
C(19) C(4) 3.524(4) 2_545
C(20) C(4) 3.592(4) 2_545
C(20) C(5) 3.511(4) 2_545
C(20) C(6) 3.558(5) 2_545
C(21) C(6) 3.572(5) 2_545
C(26) O(1) 3.450(4) 2_545
C(27) O(1) 3.497(5) 2_555
C(27) C(15) 3.597(5) 2_555
O(1) H(4) 2.554 3_555
O(1) H(13) 3.405 2_555
O(1) H(15) 2.672 2_555
O(1) H(17) 3.437 2_545
O(1) H(18) 2.739 2_545
C(1) H(9) 3.378 2_545
C(2) H(6) 3.442 8_455
C(2) H(9) 3.220 2_545
C(4) H(7) 3.518 8_455
C(6) H(17) 3.118 3_554
C(7) H(15) 3.457 4_554
C(7) H(17) 3.051 3_554
C(8) H(14) 3.324 4_554
C(8) H(15) 3.583 4_554
C(9) H(3) 3.195 2_555
C(9) H(11) 3.563 8_555
C(9) H(13) 3.480 4_554
C(9) H(14) 3.345 4_554
C(9) H(16) 3.477 4_564
C(10) H(1) 3.323 8_555
C(10) H(2) 3.544 2_555
C(10) H(2) 3.508 8_555
C(10) H(3) 3.522 2_555
C(10) H(7) 3.390 7_645
C(10) H(11) 3.597 8_555
C(11) H(2) 3.211 2_555
C(11) H(2) 3.365 8_555
C(11) H(7) 3.146 7_645
C(12) H(2) 3.175 2_555
C(12) H(2) 3.257 8_555
C(12) H(6) 3.594 7_645
C(13) H(1) 3.251 2_555
C(13) H(2) 3.430 2_555
C(13) H(6) 3.533 7_645
C(13) H(10) 3.524 6_556
C(13) H(14) 3.499 6_556
C(15) H(10) 3.594 6_556
C(15) H(13) 3.539 2_555
C(15) H(18) 2.695 2_545
C(16) H(18) 2.923 2_545
C(17) H(15) 3.566 2_555
C(17) H(18) 3.124 2_545
C(21) H(3) 3.561 2_545
C(21) H(7) 3.232 7_645
C(22) H(6) 3.563 7_645
C(22) H(7) 2.854 7_645
C(23) H(6) 3.478 7_645
C(25) H(5) 3.453 8_455
C(25) H(8) 3.521 6_456
C(25) H(10) 3.371 5_556
C(25) H(12) 3.509 5_566
C(25) H(13) 2.986 5_556
C(25) H(16) 3.256 5_566
C(26) H(4) 3.514 3_555
C(26) H(5) 3.369 4_555
C(26) H(8) 3.307 6_456
C(26) H(9) 3.183 2_545
C(26) H(10) 3.381 5_556
C(26) H(11) 3.526 5_556
C(27) H(3) 3.385 3_555
C(27) H(4) 3.374 3_555
C(27) H(5) 3.067 4_565
C(27) H(9) 3.331 2_555
C(27) H(12) 3.282 5_566
H(1) C(10) 3.323 8_455
H(1) C(13) 3.251 2_545
H(1) H(6) 2.628 8_455
H(1) H(8) 3.070 2_545
H(1) H(9) 3.375 2_545
H(2) C(10) 3.544 2_545
H(2) C(10) 3.508 8_455
H(2) C(11) 3.211 2_545
H(2) C(11) 3.365 8_455
H(2) C(12) 3.175 2_545
H(2) C(12) 3.257 8_455
H(2) C(13) 3.430 2_545
H(2) H(6) 3.086 8_455
H(2) H(7) 3.507 2_545
H(2) H(7) 2.775 8_455
H(3) C(9) 3.195 2_545
H(3) C(10) 3.522 2_545
H(3) C(21) 3.561 2_555
H(3) C(27) 3.385 3_554
H(3) H(5) 3.163 2_545
H(3) H(7) 3.030 8_455
H(3) H(14) 2.934 3_554
H(3) H(16) 3.376 3_554
H(3) H(17) 2.597 3_554
H(4) O(1) 2.554 3_554
H(4) C(26) 3.514 3_554
H(4) C(27) 3.374 3_554
H(4) H(14) 3.194 3_554
H(4) H(15) 3.107 3_554
H(4) H(15) 3.019 4_554
H(4) H(17) 2.457 3_554
H(5) C(25) 3.453 8_555
H(5) C(26) 3.369 4_554
H(5) C(27) 3.067 4_564
H(5) H(3) 3.163 2_555
H(5) H(11) 3.092 8_555
H(5) H(12) 3.124 8_555
H(5) H(13) 2.951 4_554
H(5) H(14) 3.233 4_554
H(5) H(15) 3.380 4_554
H(5) H(16) 2.628 4_564
H(5) H(17) 2.918 4_564
H(5) H(18) 3.160 4_564
H(6) C(2) 3.442 8_555
H(6) C(12) 3.594 7_655
H(6) C(13) 3.533 7_655
H(6) C(22) 3.563 7_655
H(6) C(23) 3.478 7_655
H(6) H(1) 2.628 8_555
H(6) H(2) 3.086 8_555
H(6) H(11) 3.085 8_555
H(6) H(12) 3.343 8_555
H(7) C(4) 3.518 8_555
H(7) C(10) 3.390 7_655
H(7) C(11) 3.146 7_655
H(7) C(21) 3.232 7_655
H(7) C(22) 2.854 7_655
H(7) H(2) 3.507 2_555
H(7) H(2) 2.775 8_555
H(7) H(3) 3.030 8_555
H(8) C(25) 3.521 6_556
H(8) C(26) 3.307 6_556
H(8) H(1) 3.070 2_555
H(8) H(10) 2.720 6_556
H(8) H(11) 3.078 2_555
H(8) H(13) 3.311 6_556
H(8) H(14) 2.630 6_556
H(8) H(16) 3.189 6_556
H(9) C(1) 3.378 2_555
H(9) C(2) 3.220 2_555
H(9) C(26) 3.183 2_555
H(9) C(27) 3.331 2_545
H(9) H(1) 3.375 2_555
H(9) H(10) 2.856 6_556
H(9) H(11) 3.498 2_555
H(9) H(13) 2.609 2_555
H(9) H(15) 3.039 2_555
H(9) H(16) 3.466 2_545
H(9) H(18) 2.458 2_545
H(10) C(13) 3.524 6_456
H(10) C(15) 3.594 6_456
H(10) C(25) 3.371 5_556
H(10) C(26) 3.381 5_556
H(10) H(8) 2.720 6_456
H(10) H(9) 2.856 6_456
H(10) H(10) 2.929 5_556
H(10) H(11) 3.035 5_556
H(10) H(12) 3.496 5_566
H(10) H(13) 2.455 5_556
H(10) H(16) 3.353 5_566
H(11) C(9) 3.563 8_455
H(11) C(10) 3.597 8_455
H(11) C(26) 3.526 5_556
H(11) H(5) 3.092 8_455
H(11) H(6) 3.085 8_455
H(11) H(8) 3.078 2_545
H(11) H(9) 3.498 2_545
H(11) H(10) 3.035 5_556
H(11) H(13) 2.732 5_556
H(11) H(14) 3.525 5_556
H(12) C(25) 3.509 5_566
H(12) C(27) 3.282 5_566
H(12) H(5) 3.124 8_455
H(12) H(6) 3.343 8_455
H(12) H(10) 3.496 5_566
H(12) H(12) 2.799 5_566
H(12) H(13) 3.386 5_556
H(12) H(16) 2.443 5_566
H(12) H(18) 3.374 5_566
H(13) O(1) 3.405 2_545
H(13) C(9) 3.480 4_555
H(13) C(15) 3.539 2_545
H(13) C(25) 2.986 5_556
H(13) H(5) 2.951 4_555
H(13) H(8) 3.311 6_456
H(13) H(9) 2.609 2_545
H(13) H(10) 2.455 5_556
H(13) H(11) 2.732 5_556
H(13) H(12) 3.386 5_556
H(14) C(8) 3.324 4_555
H(14) C(9) 3.345 4_555
H(14) C(13) 3.499 6_456
H(14) H(3) 2.934 3_555
H(14) H(4) 3.194 3_555
H(14) H(5) 3.233 4_555
H(14) H(8) 2.630 6_456
H(14) H(11) 3.525 5_556
H(15) O(1) 2.672 2_545
H(15) C(7) 3.457 4_555
H(15) C(8) 3.583 4_555
H(15) C(17) 3.566 2_545
H(15) H(4) 3.107 3_555
H(15) H(4) 3.019 4_555
H(15) H(5) 3.380 4_555
H(15) H(9) 3.039 2_545
H(16) C(9) 3.477 4_565
H(16) C(25) 3.256 5_566
H(16) H(3) 3.376 3_555
H(16) H(5) 2.628 4_565
H(16) H(8) 3.189 6_456
H(16) H(9) 3.466 2_555
H(16) H(10) 3.353 5_566
H(16) H(12) 2.443 5_566
H(17) O(1) 3.437 2_555
H(17) C(6) 3.118 3_555
H(17) C(7) 3.051 3_555
H(17) H(3) 2.597 3_555
H(17) H(4) 2.457 3_555
H(17) H(5) 2.918 4_565
H(18) O(1) 2.739 2_555
H(18) C(15) 2.695 2_555
H(18) C(16) 2.923 2_555
H(18) C(17) 3.124 2_555
H(18) H(5) 3.160 4_565
H(18) H(9) 2.458 2_555
H(18) H(12) 3.374 5_566

loop_
_geom_torsion_atom_site_label_1
_geom_torsion_atom_site_label_2
_geom_torsion_atom_site_label_3
_geom_torsion_atom_site_label_4
_geom_torsion
C(2) C(1) C(17) O(1) -177.5(3)
C(2) C(1) C(17) C(16) -3.5(5)
C(17) C(1) C(2) C(3) 2.1(5)
C(2) C(1) C(24) C(25) -8.8(5)
C(2) C(1) C(24) C(26) 109.6(3)
C(2) C(1) C(24) C(27) -130.9(3)
C(24) C(1) C(2) C(3) -173.1(3)
C(17) C(1) C(24) C(25) 176.0(3)
C(17) C(1) C(24) C(26) -65.6(4)
C(17) C(1) C(24) C(27) 53.9(4)
C(24) C(1) C(17) O(1) -2.3(5)
C(24) C(1) C(17) C(16) 171.7(3)
C(1) C(2) C(3) C(4) -166.0(3)
C(1) C(2) C(3) C(18) 8.0(4)
C(2) C(3) C(4) C(5) 172.0(3)
C(2) C(3) C(18) C(16) -17.5(4)
C(2) C(3) C(18) C(19) 179.0(3)
C(4) C(3) C(18) C(16) 156.6(3)
C(4) C(3) C(18) C(19) -6.8(4)
C(18) C(3) C(4) C(5) -1.8(4)
C(3) C(4) C(5) C(6) -153.6(3)
C(3) C(4) C(5) C(20) 9.3(4)
C(4) C(5) C(6) C(7) 155.1(3)
C(4) C(5) C(20) C(19) -8.4(4)
C(4) C(5) C(20) C(21) -154.7(3)
C(6) C(5) C(20) C(19) 156.7(3)
C(6) C(5) C(20) C(21) 10.4(5)
C(20) C(5) C(6) C(7) -8.3(5)
C(5) C(6) C(7) C(8) -2.0(5)
C(6) C(7) C(8) C(9) -154.3(4)
C(6) C(7) C(8) C(21) 10.2(5)
C(7) C(8) C(9) C(10) 155.7(4)
C(7) C(8) C(21) C(20) -8.4(5)
C(7) C(8) C(21) C(22) -157.6(3)
C(9) C(8) C(21) C(20) 158.8(3)
C(9) C(8) C(21) C(22) 9.5(5)
C(21) C(8) C(9) C(10) -9.0(5)
C(8) C(9) C(10) C(11) -4.4(6)
C(9) C(10) C(11) C(12) -159.2(4)
C(9) C(10) C(11) C(22) 16.0(6)
C(10) C(11) C(12) C(13) 157.3(4)
C(10) C(11) C(22) C(21) -15.0(5)
C(10) C(11) C(22) C(23) -159.7(3)
C(12) C(11) C(22) C(21) 161.5(3)
C(12) C(11) C(22) C(23) 16.8(5)
C(22) C(11) C(12) C(13) -17.9(6)
C(11) C(12) C(13) C(14) 3.7(6)
C(12) C(13) C(14) C(15) -153.8(4)
C(12) C(13) C(14) C(23) 12.2(5)
C(13) C(14) C(15) C(16) 160.3(3)
C(13) C(14) C(23) C(19) -161.3(3)
C(13) C(14) C(23) C(22) -13.0(5)
C(15) C(14) C(23) C(19) 6.8(5)
C(15) C(14) C(23) C(22) 155.1(3)
C(23) C(14) C(15) C(16) -5.5(5)
C(14) C(15) C(16) C(17) -171.7(3)
C(14) C(15) C(16) C(18) -3.3(5)
C(15) C(16) C(17) O(1) -21.9(5)
C(15) C(16) C(17) C(1) 163.9(3)
C(15) C(16) C(18) C(3) -153.0(3)
C(15) C(16) C(18) C(19) 11.0(4)
C(17) C(16) C(18) C(3) 16.0(4)
C(17) C(16) C(18) C(19) 180.0(2)
C(18) C(16) C(17) O(1) 169.2(3)
C(18) C(16) C(17) C(1) -5.0(4)
C(3) C(18) C(19) C(20) 7.9(4)
C(3) C(18) C(19) C(23) 154.6(3)
C(16) C(18) C(19) C(20) -156.6(3)
C(16) C(18) C(19) C(23) -10.0(4)
C(18) C(19) C(20) C(5) -0.1(4)
C(18) C(19) C(20) C(21) 151.6(3)
C(18) C(19) C(23) C(14) 1.3(5)
C(18) C(19) C(23) C(22) -151.0(3)
C(20) C(19) C(23) C(14) 151.5(3)
C(20) C(19) C(23) C(22) -0.8(3)
C(23) C(19) C(20) C(5) -151.2(3)
C(23) C(19) C(20) C(21) 0.6(3)
C(5) C(20) C(21) C(8) -2.2(5)
C(5) C(20) C(21) C(22) 150.4(3)
C(19) C(20) C(21) C(8) -152.7(3)
C(19) C(20) C(21) C(22) -0.2(3)
C(8) C(21) C(22) C(11) 2.9(5)
C(8) C(21) C(22) C(23) 152.0(3)
C(20) C(21) C(22) C(11) -149.5(3)
C(20) C(21) C(22) C(23) -0.3(4)
C(11) C(22) C(23) C(14) -1.8(5)
C(11) C(22) C(23) C(19) 150.2(3)
C(21) C(22) C(23) C(14) -151.3(3)
C(21) C(22) C(23) C(19) 0.7(4)

loop_
_cod_related_entry_id
_cod_related_entry_database
_cod_related_entry_code
1 ChemSpider 30660343
